data_7028668
loop_
_publ_author_name
'Zhou, Li-Kuan'
'Liu, Quan'
'Zhao, Xin'
'Hu, Fei-Long'
'Liu, Shu-Chen'
'Ren, Zhi-Gang'
'Sun, Zhen-Rong'
'Lang, Jian-Ping'

_publ_section_title
;
 Six [Tp*WS3Cu2]-based clusters derived from [Et4N][Tp*WS3], Cu(i) salts
 and phosphine ligands: syntheses, structures and enhanced third-order NLO
 properties.
;
_journal_issue 12
_journal_name_full 'Dalton transactions (Cambridge, England : 2003)'
_journal_page_first 4734
_journal_page_last 4744
_journal_paper_doi 10.1039/c3dt53320d
_journal_volume 43
_journal_year 2014
_chemical_formula_moiety 'C42 H48 B Cu2 N6 P2 S5 W, F6 P, 1.25(C2 H3 N)'
_chemical_formula_sum 'C44.5 H51.75 B Cu2 F6 N7.25 P3 S5 W'
_chemical_formula_weight 1377.13
_space_group_IT_number 36
_symmetry_cell_setting orthorhombic
_symmetry_space_group_name_Hall 'C 2c -2'
_symmetry_space_group_name_H-M 'C m c 21'
_atom_sites_solution_hydrogens geom
_atom_sites_solution_primary direct
_atom_sites_solution_secondary difmap
_audit_creation_method SHELXL-97
_cell_angle_alpha 90.00
_cell_angle_beta 90.00
_cell_angle_gamma 90.00
_cell_formula_units_Z 4
_cell_length_a 16.1727(5)
_cell_length_b 20.7446(5)
_cell_length_c 16.2709(5)
_cell_measurement_reflns_used 5726
_cell_measurement_temperature 223(2)
_cell_measurement_theta_max 28.4280
_cell_measurement_theta_min 3.8800
_cell_volume 5458.8(3)
_computing_cell_refinement
;
CrysAlisPro, Agilent Technologies,
Version 1.171.36.28 (release 01-02-2013 CrysAlis171 .NET)
(compiled Feb  1 2013,16:14:44)
;
_computing_data_collection
;
CrysAlisPro, Agilent Technologies,
Version 1.171.36.28 (release 01-02-2013 CrysAlis171 .NET)
(compiled Feb  1 2013,16:14:44)
;
_computing_data_reduction
;
CrysAlisPro, Agilent Technologies,
Version 1.171.36.28 (release 01-02-2013 CrysAlis171 .NET)
(compiled Feb  1 2013,16:14:44)
;
_computing_molecular_graphics 'SHELXL-97 (Sheldrick, 2008)'
_computing_publication_material 'SHELXL-97 (Sheldrick, 2008)'
_computing_structure_refinement 'SHELXL-97 (Sheldrick, 2008)'
_computing_structure_solution 'SHELXS-97 (Sheldrick, 2008)'
_diffrn_ambient_temperature 223(2)
_diffrn_detector_area_resol_mean 10.4692
_diffrn_measured_fraction_theta_full 0.998
_diffrn_measured_fraction_theta_max 0.998
_diffrn_measurement_device_type 'Xcalibur, Atlas, Gemini'
_diffrn_measurement_method '\w scans'
_diffrn_radiation_monochromator graphite
_diffrn_radiation_source 'fine-focus sealed tube'
_diffrn_radiation_type MoK\a
_diffrn_radiation_wavelength 0.71073
_diffrn_reflns_av_R_equivalents 0.0330
_diffrn_reflns_av_unetI/netI 0.0406
_diffrn_reflns_limit_h_max 19
_diffrn_reflns_limit_h_min 0
_diffrn_reflns_limit_k_max 24
_diffrn_reflns_limit_k_min 0
_diffrn_reflns_limit_l_max 17
_diffrn_reflns_limit_l_min -19
_diffrn_reflns_number 10580
_diffrn_reflns_theta_full 25.00
_diffrn_reflns_theta_max 25.00
_diffrn_reflns_theta_min 2.97
_exptl_absorpt_coefficient_mu 3.213
_exptl_absorpt_correction_T_max 0.6274
_exptl_absorpt_correction_T_min 0.5005
_exptl_absorpt_correction_type multi-scan
_exptl_absorpt_process_details
;
CrysAlisPro, Agilent Technologies,
Version 1.171.36.28 (release 01-02-2013 CrysAlis171 .NET)
(compiled Feb  1 2013,16:14:44)
Empirical absorption correction using spherical harmonics,
 implemented in SCALE3 ABSPACK scaling algorithm.
;
_exptl_crystal_colour black
_exptl_crystal_density_diffrn 1.676
_exptl_crystal_density_method 'not measured'
_exptl_crystal_description block
_exptl_crystal_F_000 2742
_exptl_crystal_size_max 0.25
_exptl_crystal_size_mid 0.20
_exptl_crystal_size_min 0.16
_platon_squeeze_details
;
 The solvated MeCN molecules were squeezed
;
_refine_diff_density_max 2.359
_refine_diff_density_min -1.274
_refine_diff_density_rms 0.110
_refine_ls_abs_structure_details 'Flack H D (1983), Acta Cryst. A39, 876-881'
_refine_ls_abs_structure_Flack -0.008(9)
_refine_ls_extinction_method none
_refine_ls_goodness_of_fit_ref 1.046
_refine_ls_hydrogen_treatment mixed
_refine_ls_matrix_type full
_refine_ls_number_parameters 305
_refine_ls_number_reflns 4490
_refine_ls_number_restraints 1
_refine_ls_restrained_S_all 1.046
_refine_ls_R_factor_all 0.0384
_refine_ls_R_factor_gt 0.0349
_refine_ls_shift/su_max 0.000
_refine_ls_shift/su_mean 0.000
_refine_ls_structure_factor_coef Fsqd
_refine_ls_weighting_details 'calc w=1/[\s^2^(Fo^2^)+(0.0517P)^2^+19.8977P] where P=(Fo^2^+2Fc^2^)/3'
_refine_ls_weighting_scheme calc
_refine_ls_wR_factor_gt 0.0895
_refine_ls_wR_factor_ref 0.0924
_reflns_number_gt 4255
_reflns_number_total 4490
_reflns_threshold_expression >2sigma(I)
_cod_data_source_file c3dt53320d.txt
_cod_data_source_block 4^.^1.25MeCN
_cod_original_sg_symbol_H-M Cmc2(1)
_cod_original_formula_sum 'C44.50 H51.75 B Cu2 F6 N7.25 P3 S5 W'
_cod_database_code 7028668

loop_
_symmetry_equiv_pos_as_xyz
'x, y, z'
'-x, -y, z+1/2'
'x, -y, z+1/2'
'-x, y, z'
'x+1/2, y+1/2, z'
'-x+1/2, -y+1/2, z+1/2'
'x+1/2, -y+1/2, z+1/2'
'-x+1/2, y+1/2, z'

loop_
_atom_site_label
_atom_site_type_symbol
_atom_site_fract_x
_atom_site_fract_y
_atom_site_fract_z
_atom_site_U_iso_or_equiv
_atom_site_adp_type
_atom_site_occupancy
_atom_site_symmetry_multiplicity
_atom_site_calc_flag
_atom_site_refinement_flags
W1 W 0.5000 0.103725(15) 0.24679(2) 0.02774(11) Uani 1 2 d S
Cu1 Cu 0.41341(6) 0.20772(4) 0.27849(5) 0.0346(2) Uani 1 1 d .
S1 S 0.5000 0.16459(12) 0.36840(15) 0.0337(6) Uani 1 2 d S
S2 S 0.39343(12) 0.14257(9) 0.17478(12) 0.0358(4) Uani 1 1 d .
S3 S 0.35280(13) 0.30180(9) 0.29042(12) 0.0384(5) Uani 1 1 d .
P1 P 0.33104(12) 0.32272(10) 0.17231(12) 0.0339(4) Uani 1 1 d .
N1 N 0.5000 -0.0405(4) 0.1765(6) 0.0324(19) Uani 1 2 d S
N2 N 0.5000 0.0252(4) 0.1530(5) 0.0318(19) Uani 1 2 d S
N3 N 0.4108(4) 0.0348(3) 0.3101(4) 0.0331(14) Uani 1 1 d .
N4 N 0.5763(4) -0.0311(3) 0.3073(4) 0.0312(14) Uani 1 1 d .
C1 C 0.6441(6) -0.1331(4) 0.3532(6) 0.051(2) Uani 1 1 d .
H1A H 0.6948 -0.1448 0.3813 0.077 Uiso 1 1 calc R
H1B H 0.6437 -0.1524 0.2988 0.077 Uiso 1 1 calc R
H1C H 0.5971 -0.1488 0.3843 0.077 Uiso 1 1 calc R
C2 C 0.6391(4) -0.0614(4) 0.3456(5) 0.0349(16) Uani 1 1 d .
C3 C 0.6933(5) -0.0147(4) 0.3734(5) 0.046(2) Uani 1 1 d .
H3 H 0.7428 -0.0218 0.4024 0.056 Uiso 1 1 calc R
C4 C 0.5000 -0.1503(5) 0.1130(8) 0.059(4) Uani 1 2 d S
H4A H 0.5000 -0.1638 0.1701 0.088 Uiso 0.50 2 calc SPR
H4B H 0.5490 -0.1669 0.0859 0.088 Uiso 0.25 1 calc PR
H4C H 0.4510 -0.1669 0.0859 0.088 Uiso 0.25 1 calc PR
H4D H 0.5000 -0.1680 0.0578 0.088 Uiso 0.50 2 calc SPR
H4E H 0.4510 -0.1648 0.1420 0.088 Uiso 0.25 1 calc PR
H4F H 0.5490 -0.1648 0.1420 0.088 Uiso 0.25 1 calc PR
C5 C 0.5000 -0.0770(5) 0.1085(7) 0.040(3) Uani 1 2 d S
C6 C 0.5000 -0.0382(5) 0.0413(6) 0.041(3) Uani 1 2 d S
H6 H 0.5000 -0.0510 -0.0141 0.049 Uiso 1 2 calc SR
C7 C 0.5000 0.0233(6) 0.0711(6) 0.042(3) Uani 1 2 d S
C8 C 0.5000 0.0851(6) 0.0177(8) 0.054(3) Uani 1 2 d S
H8A H 0.4436 0.0999 0.0102 0.080 Uiso 0.50 1 calc PR
H8B H 0.5244 0.0757 -0.0354 0.080 Uiso 0.50 1 calc PR
H8C H 0.5320 0.1184 0.0450 0.080 Uiso 0.50 1 calc PR
C9 C 0.3385(5) 0.0433(4) 0.3509(5) 0.0376(18) Uani 1 1 d .
C10 C 0.2985(6) 0.1075(4) 0.3668(6) 0.057(3) Uani 1 1 d .
H10A H 0.2457 0.1010 0.3938 0.085 Uiso 1 1 calc R
H10B H 0.2899 0.1297 0.3150 0.085 Uiso 1 1 calc R
H10C H 0.3341 0.1333 0.4018 0.085 Uiso 1 1 calc R
C11 C 0.3038(5) 0.4068(4) 0.1661(5) 0.043(2) Uani 1 1 d .
C12 C 0.3510(6) 0.4511(4) 0.2092(6) 0.056(2) Uani 1 1 d .
H12 H 0.3923 0.4366 0.2453 0.068 Uiso 1 1 calc R
C13 C 0.3379(7) 0.5161(4) 0.1995(7) 0.067(3) Uani 1 1 d .
H13 H 0.3724 0.5460 0.2261 0.080 Uiso 1 1 calc R
C14 C 0.2728(7) 0.5372(5) 0.1498(8) 0.075(3) Uani 1 1 d .
H14 H 0.2627 0.5815 0.1429 0.090 Uiso 1 1 calc R
C15 C 0.2235(7) 0.4922(5) 0.1108(7) 0.063(3) Uani 1 1 d .
H15 H 0.1787 0.5059 0.0785 0.076 Uiso 1 1 calc R
C16 C 0.2393(6) 0.4288(4) 0.1189(6) 0.052(2) Uani 1 1 d .
H16 H 0.2054 0.3988 0.0916 0.063 Uiso 1 1 calc R
C17 C 0.2516(5) 0.2736(3) 0.1267(5) 0.0371(17) Uani 1 1 d .
C18 C 0.2476(6) 0.2671(5) 0.0428(5) 0.058(2) Uani 1 1 d .
H18 H 0.2855 0.2893 0.0093 0.069 Uiso 1 1 calc R
C19 C 0.1877(7) 0.2277(6) 0.0070(7) 0.076(3) Uani 1 1 d .
H19 H 0.1866 0.2219 -0.0503 0.091 Uiso 1 1 calc R
C20 C 0.1306(7) 0.1976(5) 0.0556(8) 0.077(3) Uani 1 1 d .
H20 H 0.0901 0.1707 0.0325 0.093 Uiso 1 1 calc R
C21 C 0.1338(6) 0.2079(4) 0.1412(7) 0.061(3) Uani 1 1 d .
H21 H 0.0921 0.1905 0.1746 0.073 Uiso 1 1 calc R
C22 C 0.1945(5) 0.2418(3) 0.1760(5) 0.0403(18) Uani 1 1 d .
H22 H 0.1986 0.2441 0.2336 0.048 Uiso 1 1 calc R
C23 C 0.4222(4) 0.3113(4) 0.1091(4) 0.0374(17) Uani 1 1 d .
H23A H 0.4313 0.2651 0.1010 0.045 Uiso 1 1 calc R
H23B H 0.4125 0.3307 0.0551 0.045 Uiso 1 1 calc R
C24 C 0.5000 0.3410(5) 0.1467(7) 0.037(2) Uani 1 2 d S
H24A H 0.5000 0.3338 0.2062 0.045 Uiso 1 2 calc SR
H24B H 0.5000 0.3876 0.1370 0.045 Uiso 1 2 calc SR
P2 P 0.0000 0.1867(2) 0.3656(3) 0.0854(9) Uani 1 2 d S
F1 F 0.0000 0.1355(5) 0.4354(5) 0.0854(9) Uani 1 2 d S
F2 F 0.0000 0.2379(5) 0.2960(5) 0.0854(9) Uani 1 2 d S
F3 F 0.0000 0.1321(5) 0.2976(5) 0.0854(9) Uani 1 2 d S
F4 F 0.0000 0.2411(5) 0.4337(5) 0.0854(9) Uani 1 2 d S
F5 F 0.1000(5) 0.1895(3) 0.3645(4) 0.0854(9) Uani 1 1 d .
B1 B 0.5000 -0.0588(6) 0.2667(7) 0.032(3) Uani 1 2 d S
HB1 H 0.5000 -0.106(5) 0.272(6) 0.038 Uiso 1 2 d S

loop_
_atom_site_aniso_label
_atom_site_aniso_U_11
_atom_site_aniso_U_22
_atom_site_aniso_U_33
_atom_site_aniso_U_23
_atom_site_aniso_U_13
_atom_site_aniso_U_12
W1 0.0386(2) 0.02011(18) 0.02454(18) 0.00090(18) 0.000 0.000
Cu1 0.0467(5) 0.0269(4) 0.0302(4) 0.0011(3) 0.0010(4) 0.0053(4)
S1 0.0484(15) 0.0275(13) 0.0250(13) 0.0042(10) 0.000 0.000
S2 0.0447(11) 0.0293(9) 0.0333(9) -0.0013(7) -0.0057(8) 0.0038(8)
S3 0.0571(13) 0.0309(10) 0.0272(10) -0.0019(8) 0.0016(9) 0.0118(9)
P1 0.0405(11) 0.0300(10) 0.0312(10) 0.0024(8) -0.0004(8) 0.0070(9)
N1 0.048(5) 0.009(4) 0.040(5) 0.006(3) 0.000 0.000
N2 0.051(5) 0.013(4) 0.032(5) 0.004(3) 0.000 0.000
N3 0.039(3) 0.028(3) 0.033(3) 0.005(3) 0.004(3) -0.001(3)
N4 0.040(4) 0.019(3) 0.035(3) 0.002(2) 0.000(3) 0.004(3)
C1 0.057(6) 0.033(4) 0.064(6) 0.000(4) 0.004(4) 0.015(4)
C2 0.032(4) 0.034(4) 0.039(4) 0.005(3) 0.003(3) 0.003(3)
C3 0.042(5) 0.049(5) 0.048(5) 0.006(4) -0.013(4) 0.018(4)
C4 0.102(11) 0.031(6) 0.043(7) -0.007(5) 0.000 0.000
C5 0.055(7) 0.032(6) 0.032(6) -0.008(5) 0.000 0.000
C6 0.061(7) 0.039(6) 0.022(6) -0.009(5) 0.000 0.000
C7 0.053(7) 0.045(7) 0.027(6) -0.001(5) 0.000 0.000
C8 0.081(9) 0.035(6) 0.045(7) 0.006(5) 0.000 0.000
C9 0.040(4) 0.034(4) 0.039(4) 0.000(3) 0.005(3) 0.008(3)
C10 0.053(6) 0.047(5) 0.071(6) 0.000(4) 0.032(5) 0.006(4)
C11 0.049(5) 0.029(4) 0.051(5) 0.006(4) 0.007(4) 0.018(4)
C12 0.055(5) 0.046(5) 0.068(6) -0.014(4) -0.014(4) 0.017(4)
C13 0.071(7) 0.038(5) 0.091(8) -0.009(5) -0.005(6) 0.004(5)
C14 0.072(7) 0.037(5) 0.116(10) 0.017(6) 0.027(7) 0.016(5)
C15 0.062(6) 0.045(6) 0.082(7) 0.021(5) 0.001(5) 0.018(5)
C16 0.047(5) 0.048(5) 0.062(6) 0.002(4) -0.009(4) 0.010(4)
C17 0.038(4) 0.027(4) 0.047(4) -0.003(3) -0.005(3) 0.011(3)
C18 0.069(6) 0.065(6) 0.040(5) 0.003(5) -0.009(4) -0.013(5)
C19 0.071(7) 0.104(9) 0.053(6) -0.018(6) -0.017(5) -0.013(7)
C20 0.070(7) 0.066(7) 0.096(9) -0.039(6) -0.013(6) 0.000(6)
C21 0.063(6) 0.033(5) 0.086(7) -0.021(5) 0.006(5) -0.013(4)
C22 0.047(5) 0.029(4) 0.045(4) -0.008(3) 0.002(4) 0.004(4)
C23 0.041(4) 0.039(4) 0.032(4) 0.004(3) -0.004(3) 0.004(4)
C24 0.048(6) 0.021(5) 0.042(6) -0.002(4) 0.000 0.000
P2 0.120(2) 0.0766(19) 0.0592(15) -0.0008(14) 0.000 0.000
F1 0.120(2) 0.0766(19) 0.0592(15) -0.0008(14) 0.000 0.000
F2 0.120(2) 0.0766(19) 0.0592(15) -0.0008(14) 0.000 0.000
F3 0.120(2) 0.0766(19) 0.0592(15) -0.0008(14) 0.000 0.000
F4 0.120(2) 0.0766(19) 0.0592(15) -0.0008(14) 0.000 0.000
F5 0.120(2) 0.0766(19) 0.0592(15) -0.0008(14) 0.000 0.000
B1 0.038(6) 0.022(5) 0.035(8) -0.001(4) 0.000 0.000

loop_
_atom_type_symbol
_atom_type_description
_atom_type_scat_dispersion_real
_atom_type_scat_dispersion_imag
_atom_type_scat_source
C C 0.0033 0.0016 'International Tables Vol C Tables 4.2.6.8 and 6.1.1.4'
H H 0.0000 0.0000 'International Tables Vol C Tables 4.2.6.8 and 6.1.1.4'
B B 0.0013 0.0007 'International Tables Vol C Tables 4.2.6.8 and 6.1.1.4'
N N 0.0061 0.0033 'International Tables Vol C Tables 4.2.6.8 and 6.1.1.4'
F F 0.0171 0.0103 'International Tables Vol C Tables 4.2.6.8 and 6.1.1.4'
P P 0.1023 0.0942 'International Tables Vol C Tables 4.2.6.8 and 6.1.1.4'
S S 0.1246 0.1234 'International Tables Vol C Tables 4.2.6.8 and 6.1.1.4'
Cu Cu 0.3201 1.2651 'International Tables Vol C Tables 4.2.6.8 and 6.1.1.4'
W W -0.8490 6.8722 'International Tables Vol C Tables 4.2.6.8 and 6.1.1.4'

loop_
_geom_angle_atom_site_label_1
_geom_angle_atom_site_label_2
_geom_angle_atom_site_label_3
_geom_angle
_geom_angle_site_symmetry_1
_geom_angle_site_symmetry_3
N2 W1 S2 84.52(13) . .
N2 W1 S2 84.52(13) . 4_655
S2 W1 S2 100.95(10) . 4_655
N2 W1 N3 81.4(2) . .
S2 W1 N3 88.55(16) . .
S2 W1 N3 162.22(16) 4_655 .
N2 W1 N3 81.4(2) . 4_655
S2 W1 N3 162.21(16) . 4_655
S2 W1 N3 88.56(16) 4_655 4_655
N3 W1 N3 78.6(3) . 4_655
N2 W1 S1 165.7(2) . .
S2 W1 S1 104.36(6) . .
S2 W1 S1 104.36(6) 4_655 .
N3 W1 S1 87.51(16) . .
N3 W1 S1 87.52(16) 4_655 .
N2 W1 Cu1 137.26(12) . .
S2 W1 Cu1 52.75(5) . .
S2 W1 Cu1 102.61(5) 4_655 .
N3 W1 Cu1 95.12(15) . .
N3 W1 Cu1 139.97(16) 4_655 .
S1 W1 Cu1 52.55(5) . .
N2 W1 Cu1 137.26(12) . 4_655
S2 W1 Cu1 102.61(5) . 4_655
S2 W1 Cu1 52.75(5) 4_655 4_655
N3 W1 Cu1 139.97(16) . 4_655
N3 W1 Cu1 95.12(15) 4_655 4_655
S1 W1 Cu1 52.55(5) . 4_655
Cu1 W1 Cu1 64.54(4) . 4_655
S2 Cu1 S3 123.54(8) . .
S2 Cu1 S1 110.72(9) . .
S3 Cu1 S1 125.73(9) . .
S2 Cu1 W1 54.46(5) . .
S3 Cu1 W1 171.15(7) . .
S1 Cu1 W1 57.31(7) . .
S2 Cu1 Cu1 98.50(6) . 4_655
S3 Cu1 Cu1 116.55(6) . 4_655
S1 Cu1 Cu1 50.76(5) . 4_655
W1 Cu1 Cu1 57.73(2) . 4_655
Cu1 S1 Cu1 78.47(9) . 4_655
Cu1 S1 W1 70.15(7) . .
Cu1 S1 W1 70.15(7) 4_655 .
Cu1 S2 W1 72.79(6) . .
P1 S3 Cu1 100.76(9) . .
C17 P1 C11 110.5(4) . .
C17 P1 C23 105.8(4) . .
C11 P1 C23 107.1(4) . .
C17 P1 S3 113.5(3) . .
C11 P1 S3 107.8(3) . .
C23 P1 S3 111.9(3) . .
C5 N1 N2 108.7(8) . .
C5 N1 B1 131.1(8) . .
N2 N1 B1 120.1(8) . .
C7 N2 N1 104.0(8) . .
C7 N2 W1 134.8(7) . .
N1 N2 W1 121.2(6) . .
C9 N3 N4 106.0(6) . 4_655
C9 N3 W1 133.3(5) . .
N4 N3 W1 120.6(4) 4_655 .
C2 N4 N3 109.4(6) . 4_655
C2 N4 B1 129.7(6) . .
N3 N4 B1 120.9(6) 4_655 .
C2 C1 H1A 109.5 . .
C2 C1 H1B 109.5 . .
H1A C1 H1B 109.5 . .
C2 C1 H1C 109.5 . .
H1A C1 H1C 109.5 . .
H1B C1 H1C 109.5 . .
N4 C2 C3 107.6(6) . .
N4 C2 C1 122.9(7) . .
C3 C2 C1 129.4(7) . .
C9 C3 C2 106.9(7) 4_655 .
C9 C3 H3 126.5 4_655 .
C2 C3 H3 126.5 . .
C5 C4 H4A 109.5 . .
C5 C4 H4B 109.5 . .
H4A C4 H4B 109.5 . .
C5 C4 H4C 109.5 . .
H4A C4 H4C 109.5 . .
H4B C4 H4C 109.5 . .
C5 C4 H4D 109.5 . .
H4A C4 H4D 141.1 . .
H4B C4 H4D 56.3 . .
H4C C4 H4D 56.3 . .
C5 C4 H4E 109.5 . .
H4A C4 H4E 56.3 . .
H4B C4 H4E 141.1 . .
H4C C4 H4E 56.3 . .
H4D C4 H4E 109.5 . .
C5 C4 H4F 109.5 . .
H4A C4 H4F 56.3 . .
H4B C4 H4F 56.3 . .
H4C C4 H4F 141.1 . .
H4D C4 H4F 109.5 . .
H4E C4 H4F 109.5 . .
N1 C5 C6 109.2(9) . .
N1 C5 C4 121.6(10) . .
C6 C5 C4 129.2(10) . .
C5 C6 C7 105.6(9) . .
C5 C6 H6 127.2 . .
C7 C6 H6 127.2 . .
N2 C7 C6 112.5(10) . .
N2 C7 C8 122.4(10) . .
C6 C7 C8 125.1(10) . .
C7 C8 H8A 109.5 . .
C7 C8 H8B 109.5 . .
H8A C8 H8B 109.5 . .
C7 C8 H8C 109.5 . .
H8A C8 H8C 109.5 . .
H8B C8 H8C 109.5 . .
N3 C9 C3 110.1(7) . 4_655
N3 C9 C10 124.8(7) . .
C3 C9 C10 125.1(7) 4_655 .
C9 C10 H10A 109.5 . .
C9 C10 H10B 109.5 . .
H10A C10 H10B 109.5 . .
C9 C10 H10C 109.5 . .
H10A C10 H10C 109.5 . .
H10B C10 H10C 109.5 . .
C16 C11 C12 118.7(7) . .
C16 C11 P1 122.6(7) . .
C12 C11 P1 118.6(6) . .
C13 C12 C11 120.6(9) . .
C13 C12 H12 119.7 . .
C11 C12 H12 119.7 . .
C12 C13 C14 119.3(10) . .
C12 C13 H13 120.3 . .
C14 C13 H13 120.3 . .
C15 C14 C13 119.2(9) . .
C15 C14 H14 120.4 . .
C13 C14 H14 120.4 . .
C16 C15 C14 120.4(10) . .
C16 C15 H15 119.8 . .
C14 C15 H15 119.8 . .
C15 C16 C11 121.6(10) . .
C15 C16 H16 119.2 . .
C11 C16 H16 119.2 . .
C18 C17 C22 119.7(8) . .
C18 C17 P1 119.9(7) . .
C22 C17 P1 120.4(6) . .
C17 C18 C19 120.3(9) . .
C17 C18 H18 119.8 . .
C19 C18 H18 119.8 . .
C20 C19 C18 119.6(10) . .
C20 C19 H19 120.2 . .
C18 C19 H19 120.2 . .
C19 C20 C21 118.6(10) . .
C19 C20 H20 120.7 . .
C21 C20 H20 120.7 . .
C22 C21 C20 121.8(10) . .
C22 C21 H21 119.1 . .
C20 C21 H21 119.1 . .
C21 C22 C17 119.6(9) . .
C21 C22 H22 120.2 . .
C17 C22 H22 120.2 . .
C24 C23 P1 113.0(5) . .
C24 C23 H23A 109.0 . .
P1 C23 H23A 109.0 . .
C24 C23 H23B 109.0 . .
P1 C23 H23B 109.0 . .
H23A C23 H23B 107.8 . .
C23 C24 C23 110.8(8) . 4_655
C23 C24 H24A 109.5 . .
C23 C24 H24A 109.5 4_655 .
C23 C24 H24B 109.5 . .
C23 C24 H24B 109.5 4_655 .
H24A C24 H24B 108.1 . .
F2 P2 F1 179.9(6) . .
F2 P2 F3 88.9(5) . .
F1 P2 F3 91.2(5) . .
F2 P2 F4 91.3(5) . .
F1 P2 F4 88.6(5) . .
F3 P2 F4 179.8(6) . .
F2 P2 F5 88.1(3) . .
F1 P2 F5 91.9(3) . .
F3 P2 F5 91.0(3) . .
F4 P2 F5 89.0(3) . .
F2 P2 F5 88.1(3) . 4
F1 P2 F5 91.9(3) . 4
F3 P2 F5 91.0(3) . 4
F4 P2 F5 89.0(3) . 4
F5 P2 F5 175.7(6) . 4
N4 B1 N4 109.2(8) . 4_655
N4 B1 N1 109.1(6) . .
N4 B1 N1 109.1(6) 4_655 .
N4 B1 HB1 110(3) . .
N4 B1 HB1 110(3) 4_655 .
N1 B1 HB1 110(6) . .

loop_
_geom_bond_atom_site_label_1
_geom_bond_atom_site_label_2
_geom_bond_distance
_geom_bond_site_symmetry_2
W1 N2 2.232(8) .
W1 S2 2.2346(19) .
W1 S2 2.2346(19) 4_655
W1 N3 2.278(6) .
W1 N3 2.278(6) 4_655
W1 S1 2.347(3) .
W1 Cu1 2.6232(9) .
W1 Cu1 2.6232(9) 4_655
Cu1 S2 2.186(2) .
Cu1 S3 2.193(2) .
Cu1 S1 2.214(2) .
Cu1 Cu1 2.8009(19) 4_655
S1 Cu1 2.214(2) 4_655
S3 P1 2.001(3) .
P1 C17 1.800(8) .
P1 C11 1.801(7) .
P1 C23 1.813(7) .
N1 C5 1.341(14) .
N1 N2 1.417(11) .
N1 B1 1.515(15) .
N2 C7 1.334(13) .
N3 C9 1.355(9) .
N3 N4 1.383(8) 4_655
N4 C2 1.348(9) .
N4 N3 1.383(8) 4_655
N4 B1 1.513(9) .
C1 C2 1.496(11) .
C1 H1A 0.9700 .
C1 H1B 0.9700 .
C1 H1C 0.9700 .
C2 C3 1.383(12) .
C3 C9 1.359(12) 4_655
C3 H3 0.9400 .
C4 C5 1.522(16) .
C4 H4A 0.9700 .
C4 H4B 0.9700 .
C4 H4C 0.9700 .
C4 H4D 0.9700 .
C4 H4E 0.9700 .
C4 H4F 0.9700 .
C5 C6 1.358(16) .
C6 C7 1.365(16) .
C6 H6 0.9400 .
C7 C8 1.547(16) .
C8 H8A 0.9700 .
C8 H8B 0.9700 .
C8 H8C 0.9700 .
C9 C3 1.359(12) 4_655
C9 C10 1.504(11) .
C10 H10A 0.9700 .
C10 H10B 0.9700 .
C10 H10C 0.9700 .
C11 C16 1.373(12) .
C11 C12 1.385(12) .
C12 C13 1.374(12) .
C12 H12 0.9400 .
C13 C14 1.398(15) .
C13 H13 0.9400 .
C14 C15 1.382(16) .
C14 H14 0.9400 .
C15 C16 1.347(13) .
C15 H15 0.9400 .
C16 H16 0.9400 .
C17 C18 1.374(12) .
C17 C22 1.390(11) .
C18 C19 1.395(14) .
C18 H18 0.9400 .
C19 C20 1.367(16) .
C19 H19 0.9400 .
C20 C21 1.410(16) .
C20 H20 0.9400 .
C21 C22 1.332(12) .
C21 H21 0.9400 .
C22 H22 0.9400 .
C23 C24 1.528(9) .
C23 H23A 0.9800 .
C23 H23B 0.9800 .
C24 C23 1.528(9) 4_655
C24 H24A 0.9800 .
C24 H24B 0.9800 .
P2 F2 1.552(10) .
P2 F1 1.555(10) .
P2 F3 1.583(10) .
P2 F4 1.582(10) .
P2 F5 1.619(8) .
P2 F5 1.619(8) 4
B1 N4 1.513(9) 4_655
B1 HB1 0.98(10) .

loop_
_platon_squeeze_void_nr
_platon_squeeze_void_average_x
_platon_squeeze_void_average_y
_platon_squeeze_void_average_z
_platon_squeeze_void_volume
_platon_squeeze_void_count_electrons
_platon_squeeze_void_content
1 0.000 0.031 -0.038 162 28 ' '
2 0.000 -0.031 0.462 162 28 ' '
3 0.500 0.469 0.462 162 28 ' '
4 0.500 0.531 0.962 162 28 ' '
